data_4317251
loop_
_publ_author_name
'Stanislav Groysman'
'Dino Villagr\'an'
'Daniel G. Nocera'

_publ_section_title
;
 Pseudotetrahedral d0, d1, and d2 Metal-Oxo Cores within a Tris(alkoxide)
 Platform
;
_journal_name_full 'Inorganic Chemistry'
_journal_page_first 10759
_journal_page_last 10761
_journal_paper_doi 10.1021/ic101968s
_journal_volume 49
_journal_year 2010
_chemical_formula_moiety 'C30 H63 V O4'
_chemical_formula_sum 'C30 H63 O4 V'
_chemical_formula_weight 538.74
_chemical_name_common V(OR)3O
_chemical_name_systematic
; 

 ? 

;
_space_group_IT_number 15
_symmetry_cell_setting monoclinic
_symmetry_space_group_name_Hall '-C 2yc'
_symmetry_space_group_name_H-M 'C 1 2/c 1'
_atom_sites_solution_hydrogens geom
_atom_sites_solution_primary direct
_atom_sites_solution_secondary difmap
_audit_creation_method SHELXL-97
_cell_angle_alpha 90.00
_cell_angle_beta 101.540(2)
_cell_angle_gamma 90.00
_cell_formula_units_Z 8
_cell_length_a 33.621(4)
_cell_length_b 8.1665(9)
_cell_length_c 23.801(3)
_cell_measurement_temperature 100(2)
_cell_volume 6402.8(13)
_computing_cell_refinement 'Bruker SAINT'
_computing_data_collection 'Bruker APEX2'
_computing_data_reduction 'Bruker SAINT'
_computing_molecular_graphics 'Bruker SHELXTL'
_computing_publication_material 'Bruker SHELXTL'
_computing_structure_refinement 'SHELXL-97 (Sheldrick, 2008)'
_computing_structure_solution 'SHELXS-97 (Sheldrick, 2008)'
_diffrn_ambient_temperature 100(2)
_diffrn_measured_fraction_theta_full 0.999
_diffrn_measured_fraction_theta_max 0.999
_diffrn_measurement_device_type 'Bruker APEX-II CCD'
_diffrn_measurement_method '\f and \w scans'
_diffrn_radiation_monochromator graphite
_diffrn_radiation_source 'fine-focus sealed tube'
_diffrn_radiation_type MoK\a
_diffrn_radiation_wavelength 0.71073
_diffrn_reflns_av_R_equivalents 0.0520
_diffrn_reflns_av_sigmaI/netI 0.0303
_diffrn_reflns_limit_h_max 43
_diffrn_reflns_limit_h_min -43
_diffrn_reflns_limit_k_max 10
_diffrn_reflns_limit_k_min -10
_diffrn_reflns_limit_l_max 30
_diffrn_reflns_limit_l_min -30
_diffrn_reflns_number 53948
_diffrn_reflns_theta_full 27.50
_diffrn_reflns_theta_max 27.50
_diffrn_reflns_theta_min 1.93
_exptl_absorpt_coefficient_mu 0.339
_exptl_absorpt_correction_T_max 0.9509
_exptl_absorpt_correction_T_min 0.9200
_exptl_absorpt_correction_type empirical
_exptl_absorpt_process_details SADABS
_exptl_crystal_colour colorless
_exptl_crystal_density_diffrn 1.118
_exptl_crystal_density_method 'not measured'
_exptl_crystal_description block
_exptl_crystal_F_000 2384
_exptl_crystal_size_max 0.25
_exptl_crystal_size_mid 0.20
_exptl_crystal_size_min 0.15
_refine_diff_density_max 0.407
_refine_diff_density_min -0.523
_refine_diff_density_rms 0.048
_refine_ls_extinction_method none
_refine_ls_goodness_of_fit_ref 1.033
_refine_ls_hydrogen_treatment constr
_refine_ls_matrix_type full
_refine_ls_number_parameters 476
_refine_ls_number_reflns 7376
_refine_ls_number_restraints 0
_refine_ls_restrained_S_all 1.033
_refine_ls_R_factor_all 0.0545
_refine_ls_R_factor_gt 0.0396
_refine_ls_shift/su_max 0.014
_refine_ls_shift/su_mean 0.000
_refine_ls_structure_factor_coef Fsqd
_refine_ls_weighting_details 'calc w=1/[\s^2^(Fo^2^)+(0.0443P)^2^+8.4074P] where P=(Fo^2^+2Fc^2^)/3'
_refine_ls_weighting_scheme calc
_refine_ls_wR_factor_gt 0.0974
_refine_ls_wR_factor_ref 0.1096
_reflns_number_gt 5894
_reflns_number_total 7376
_reflns_threshold_expression >2sigma(I)
_cod_data_source_file ic101968s_si_002_3.cif
_cod_data_source_block 3
_cod_original_cell_volume 6402.7(12)
_cod_database_code 4317251

loop_
_symmetry_equiv_pos_as_xyz
'x, y, z'
'-x, y, -z+1/2'
'x+1/2, y+1/2, z'
'-x+1/2, y+1/2, -z+1/2'
'-x, -y, -z'
'x, -y, z-1/2'
'-x+1/2, -y+1/2, -z'
'x+1/2, -y+1/2, z-1/2'

loop_
_atom_site_label
_atom_site_type_symbol
_atom_site_fract_x
_atom_site_fract_y
_atom_site_fract_z
_atom_site_U_iso_or_equiv
_atom_site_adp_type
_atom_site_occupancy
_atom_site_symmetry_multiplicity
_atom_site_calc_flag
_atom_site_refinement_flags
_atom_site_disorder_assembly
_atom_site_disorder_group
V1 V 0.122810(8) 0.86804(3) 0.093101(11) 0.02300(9) Uani 1 1 d . A .
C2 C 0.03985(5) 0.7691(2) 0.14943(9) 0.0337(4) Uani 1 1 d . . .
H2A H 0.0415 0.8885 0.1464 0.051 Uiso 1 1 calc R . .
H2B H 0.0186 0.7405 0.1704 0.051 Uiso 1 1 calc R . .
H2C H 0.0334 0.7212 0.1109 0.051 Uiso 1 1 calc R . .
O2 O 0.10409(4) 0.77764(15) 0.02647(5) 0.0313(3) Uani 1 1 d . . .
O4 O 0.11123(3) 0.74726(13) 0.14886(5) 0.0255(2) Uani 1 1 d . . .
O3 O 0.17582(3) 0.88496(13) 0.10216(5) 0.0234(2) Uani 1 1 d . . .
C10 C 0.09400(11) 0.9736(3) 0.23405(10) 0.0705(9) Uani 1 1 d . A .
H10A H 0.0666 1.0135 0.2178 0.106 Uiso 1 1 calc R . .
H10B H 0.1122 1.0001 0.2079 0.106 Uiso 1 1 calc R . .
H10C H 0.1039 1.0262 0.2712 0.106 Uiso 1 1 calc R . .
C3 C 0.08041(6) 0.5073(2) 0.17956(11) 0.0457(6) Uani 1 1 d . . .
C16 C 0.22279(7) 1.0384(3) 0.03009(8) 0.0460(5) Uani 1 1 d . A .
H16A H 0.2200 1.1340 0.0047 0.069 Uiso 1 1 calc R . .
H16B H 0.1992 0.9664 0.0187 0.069 Uiso 1 1 calc R . .
H16C H 0.2476 0.9786 0.0272 0.069 Uiso 1 1 calc R . .
C14 C 0.19484(7) 1.2370(2) 0.09011(10) 0.0451(5) Uani 1 1 d . A .
H14A H 0.1980 1.2879 0.1280 0.068 Uiso 1 1 calc R . .
H14B H 0.1671 1.1947 0.0784 0.068 Uiso 1 1 calc R . .
H14C H 0.2000 1.3188 0.0623 0.068 Uiso 1 1 calc R . .
C19 C 0.25783(6) 0.7296(3) 0.09558(8) 0.0386(4) Uani 1 1 d . A .
H19A H 0.2761 0.8076 0.0823 0.058 Uiso 1 1 calc R . .
H19B H 0.2344 0.7083 0.0646 0.058 Uiso 1 1 calc R . .
H19C H 0.2724 0.6269 0.1067 0.058 Uiso 1 1 calc R . .
C15 C 0.26778(6) 1.1668(2) 0.11468(9) 0.0381(4) Uani 1 1 d . A .
H15A H 0.2717 1.2629 0.0917 0.057 Uiso 1 1 calc R . .
H15B H 0.2883 1.0840 0.1115 0.057 Uiso 1 1 calc R . .
H15C H 0.2705 1.1991 0.1549 0.057 Uiso 1 1 calc R . .
C4 C 0.12065(6) 0.4269(2) 0.20452(9) 0.0351(4) Uani 1 1 d . A .
H4A H 0.1196 0.3111 0.1936 0.053 Uiso 1 1 calc R . .
H4B H 0.1260 0.4362 0.2464 0.053 Uiso 1 1 calc R . .
H4C H 0.1424 0.4816 0.1897 0.053 Uiso 1 1 calc R . .
C20 C 0.28096(6) 0.8420(2) 0.19396(8) 0.0341(4) Uani 1 1 d . A .
H20A H 0.2981 0.7444 0.2020 0.051 Uiso 1 1 calc R . .
H20B H 0.2723 0.8770 0.2291 0.051 Uiso 1 1 calc R . .
H20C H 0.2964 0.9303 0.1804 0.051 Uiso 1 1 calc R . .
C18 C 0.22058(6) 0.6610(2) 0.17120(8) 0.0332(4) Uani 1 1 d . A .
H18A H 0.1982 0.6222 0.1412 0.050 Uiso 1 1 calc R . .
H18B H 0.2097 0.7010 0.2039 0.050 Uiso 1 1 calc R . .
H18C H 0.2395 0.5707 0.1837 0.050 Uiso 1 1 calc R . .
C7 C 0.09285(5) 0.7902(2) 0.24205(8) 0.0320(4) Uani 1 1 d . . .
C13 C 0.22529(6) 1.0954(2) 0.09269(7) 0.0309(4) Uani 1 1 d . . .
C1 C 0.08091(5) 0.7018(2) 0.18174(8) 0.0293(4) Uani 1 1 d . A .
C12 C 0.20563(5) 1.0299(2) 0.18815(7) 0.0279(4) Uani 1 1 d . . .
H12A H 0.1809 1.0966 0.1797 0.042 Uiso 1 1 calc R A .
H12B H 0.2287 1.0990 0.2053 0.042 Uiso 1 1 calc R . .
H12C H 0.2022 0.9426 0.2150 0.042 Uiso 1 1 calc R . .
C17 C 0.24320(5) 0.8015(2) 0.14734(7) 0.0245(3) Uani 1 1 d . . .
C11 C 0.21356(5) 0.95396(19) 0.13237(6) 0.0221(3) Uani 1 1 d . A .
O1 O 0.10271(4) 1.04552(15) 0.09571(5) 0.0340(3) Uani 1 1 d . . .
C32 C 0.07659(11) 0.7235(4) -0.02442(14) 0.0176(8) Uani 0.416(3) 1 d P A 1
C60 C 0.03493(17) 0.6707(7) -0.0141(2) 0.0235(11) Uani 0.416(3) 1 d P A 1
H60A H 0.0371 0.5621 0.0037 0.035 Uiso 0.416(3) 1 calc PR A 1
H60B H 0.0156 0.6666 -0.0508 0.035 Uiso 0.416(3) 1 calc PR A 1
H60C H 0.0255 0.7497 0.0113 0.035 Uiso 0.416(3) 1 calc PR A 1
C61 C 0.07236(14) 0.8860(5) -0.06132(16) 0.0234(9) Uani 0.416(3) 1 d P A 1
C62 C 0.05506(18) 0.8548(6) -0.12609(19) 0.0315(10) Uani 0.416(3) 1 d P A 1
H62A H 0.0756 0.7994 -0.1432 0.047 Uiso 0.416(3) 1 calc PR A 1
H62B H 0.0479 0.9596 -0.1455 0.047 Uiso 0.416(3) 1 calc PR A 1
H62C H 0.0308 0.7858 -0.1303 0.047 Uiso 0.416(3) 1 calc PR A 1
C63 C 0.07137(15) 0.4752(5) -0.09459(18) 0.0322(11) Uani 0.416(3) 1 d P A 1
H63A H 0.0627 0.5485 -0.1273 0.048 Uiso 0.416(3) 1 calc PR A 1
H63B H 0.0475 0.4343 -0.0811 0.048 Uiso 0.416(3) 1 calc PR A 1
H63C H 0.0864 0.3827 -0.1064 0.048 Uiso 0.416(3) 1 calc PR A 1
C64 C 0.11026(14) 0.4456(5) 0.00383(18) 0.0311(10) Uani 0.416(3) 1 d P A 1
H64A H 0.1243 0.3519 -0.0091 0.047 Uiso 0.416(3) 1 calc PR A 1
H64B H 0.0855 0.4078 0.0156 0.047 Uiso 0.416(3) 1 calc PR A 1
H64C H 0.1281 0.4981 0.0364 0.047 Uiso 0.416(3) 1 calc PR A 1
C28 C 0.09909(15) 0.5698(7) -0.04559(17) 0.0207(8) Uani 0.416(3) 1 d P A 1
C80 C 0.13843(19) 0.6139(6) -0.0639(2) 0.0368(12) Uani 0.416(3) 1 d P A 1
H80A H 0.1324 0.6797 -0.0991 0.055 Uiso 0.416(3) 1 calc PR A 1
H80B H 0.1526 0.5135 -0.0712 0.055 Uiso 0.416(3) 1 calc PR A 1
H80C H 0.1557 0.6770 -0.0335 0.055 Uiso 0.416(3) 1 calc PR A 1
C72 C 0.1126(3) 0.9836(10) -0.0566(5) 0.0286(17) Uani 0.416(3) 1 d P A 1
H72A H 0.1333 0.9130 -0.0676 0.043 Uiso 0.416(3) 1 calc PR A 1
H72B H 0.1219 1.0207 -0.0170 0.043 Uiso 0.416(3) 1 calc PR A 1
H72C H 0.1079 1.0787 -0.0822 0.043 Uiso 0.416(3) 1 calc PR A 1
C65 C 0.0438(6) 1.003(2) -0.0403(8) 0.041(5) Uani 0.416(3) 1 d P A 1
H65A H 0.0460 1.1116 -0.0569 0.061 Uiso 0.416(3) 1 calc PR A 1
H65B H 0.0510 1.0103 0.0016 0.061 Uiso 0.416(3) 1 calc PR A 1
H65C H 0.0159 0.9631 -0.0519 0.061 Uiso 0.416(3) 1 calc PR A 1
C33 C 0.09789(8) 0.7951(3) -0.03890(11) 0.0209(6) Uani 0.584(3) 1 d P A 2
C23 C 0.05109(10) 0.8314(4) -0.05810(12) 0.0244(6) Uani 0.584(3) 1 d P A 2
C25 C 0.02471(13) 0.7250(6) -0.02619(18) 0.0294(9) Uani 0.584(3) 1 d P A 2
H25A H 0.0332 0.7424 0.0152 0.044 Uiso 0.584(3) 1 calc PR A 2
H25B H 0.0281 0.6092 -0.0350 0.044 Uiso 0.584(3) 1 calc PR A 2
H25C H -0.0039 0.7558 -0.0385 0.044 Uiso 0.584(3) 1 calc PR A 2
C26 C 0.03542(11) 0.8099(5) -0.12312(13) 0.0298(7) Uani 0.584(3) 1 d P A 2
H26A H 0.0071 0.8456 -0.1333 0.045 Uiso 0.584(3) 1 calc PR A 2
H26B H 0.0373 0.6943 -0.1334 0.045 Uiso 0.584(3) 1 calc PR A 2
H26C H 0.0519 0.8761 -0.1441 0.045 Uiso 0.584(3) 1 calc PR A 2
C77 C 0.11533(13) 0.6284(4) -0.05864(13) 0.0242(6) Uani 0.584(3) 1 d P A 2
C30 C 0.15687(9) 0.5930(4) -0.01932(13) 0.0320(7) Uani 0.584(3) 1 d P A 2
H30A H 0.1699 0.5009 -0.0349 0.048 Uiso 0.584(3) 1 calc PR A 2
H30B H 0.1529 0.5654 0.0192 0.048 Uiso 0.584(3) 1 calc PR A 2
H30C H 0.1742 0.6902 -0.0174 0.048 Uiso 0.584(3) 1 calc PR A 2
C29 C 0.12325(10) 0.6403(4) -0.12059(13) 0.0343(8) Uani 0.584(3) 1 d P A 2
H29A H 0.1430 0.7275 -0.1224 0.051 Uiso 0.584(3) 1 calc PR A 2
H29B H 0.0978 0.6652 -0.1472 0.051 Uiso 0.584(3) 1 calc PR A 2
H29C H 0.1340 0.5358 -0.1312 0.051 Uiso 0.584(3) 1 calc PR A 2
C81 C 0.08919(11) 0.4784(5) -0.05540(15) 0.0330(8) Uani 0.584(3) 1 d P A 2
H81A H 0.0641 0.4865 -0.0845 0.050 Uiso 0.584(3) 1 calc PR A 2
H81B H 0.0824 0.4720 -0.0173 0.050 Uiso 0.584(3) 1 calc PR A 2
H81C H 0.1041 0.3798 -0.0623 0.050 Uiso 0.584(3) 1 calc PR A 2
C82 C 0.1224(2) 0.9390(7) -0.0558(3) 0.0265(11) Uani 0.584(3) 1 d P A 2
H82A H 0.1192 1.0346 -0.0322 0.040 Uiso 0.584(3) 1 calc PR A 2
H82B H 0.1126 0.9654 -0.0963 0.040 Uiso 0.584(3) 1 calc PR A 2
H82C H 0.1512 0.9088 -0.0495 0.040 Uiso 0.584(3) 1 calc PR A 2
C55 C 0.0418(4) 1.0123(14) -0.0441(5) 0.027(2) Uani 0.584(3) 1 d P A 2
H55A H 0.0124 1.0280 -0.0498 0.041 Uiso 0.584(3) 1 calc PR A 2
H55B H 0.0530 1.0862 -0.0695 0.041 Uiso 0.584(3) 1 calc PR A 2
H55C H 0.0543 1.0365 -0.0041 0.041 Uiso 0.584(3) 1 calc PR A 2
C95 C 0.13007(14) 0.7262(6) 0.2873(2) 0.0318(10) Uani 0.484(5) 1 d P A 3
H95A H 0.1366 0.8050 0.3188 0.048 Uiso 0.484(5) 1 calc PR A 3
H95B H 0.1535 0.7133 0.2689 0.048 Uiso 0.484(5) 1 calc PR A 3
H95C H 0.1233 0.6203 0.3023 0.048 Uiso 0.484(5) 1 calc PR A 3
C76 C 0.05646(14) 0.8038(6) 0.27958(17) 0.0303(9) Uani 0.484(5) 1 d P A 3
H76A H 0.0454 0.6946 0.2840 0.045 Uiso 0.484(5) 1 calc PR A 3
H76B H 0.0348 0.8752 0.2595 0.045 Uiso 0.484(5) 1 calc PR A 3
H76C H 0.0676 0.8498 0.3175 0.045 Uiso 0.484(5) 1 calc PR A 3
C37 C 0.05421(12) 0.4368(5) 0.23021(19) 0.0327(10) Uani 0.484(5) 1 d P A 3
H37A H 0.0269 0.4844 0.2228 0.049 Uiso 0.484(5) 1 calc PR A 3
H37B H 0.0687 0.4690 0.2685 0.049 Uiso 0.484(5) 1 calc PR A 3
H37C H 0.0522 0.3172 0.2280 0.049 Uiso 0.484(5) 1 calc PR A 3
C38 C 0.06035(15) 0.4485(5) 0.12877(19) 0.0363(11) Uani 0.484(5) 1 d P A 3
H38A H 0.0640 0.3295 0.1277 0.054 Uiso 0.484(5) 1 calc PR A 3
H38B H 0.0711 0.4993 0.0976 0.054 Uiso 0.484(5) 1 calc PR A 3
H38C H 0.0314 0.4739 0.1241 0.054 Uiso 0.484(5) 1 calc PR A 3
C36 C 0.04333(11) 0.4265(5) 0.1875(2) 0.0374(11) Uani 0.516(5) 1 d P A 4
H36A H 0.0201 0.4733 0.1610 0.056 Uiso 0.516(5) 1 calc PR A 4
H36B H 0.0399 0.4428 0.2271 0.056 Uiso 0.516(5) 1 calc PR A 4
H36C H 0.0451 0.3091 0.1799 0.056 Uiso 0.516(5) 1 calc PR A 4
C39 C 0.08014(14) 0.4554(4) 0.10775(17) 0.0334(10) Uani 0.516(5) 1 d P A 4
H39A H 0.0764 0.3370 0.1026 0.050 Uiso 0.516(5) 1 calc PR A 4
H39B H 0.1060 0.4875 0.0980 0.050 Uiso 0.516(5) 1 calc PR A 4
H39C H 0.0579 0.5130 0.0826 0.050 Uiso 0.516(5) 1 calc PR A 4
C96 C 0.13870(12) 0.7621(6) 0.26473(18) 0.0328(10) Uani 0.516(5) 1 d P A 4
H96A H 0.1476 0.8255 0.3000 0.049 Uiso 0.516(5) 1 calc PR A 4
H96B H 0.1539 0.7975 0.2357 0.049 Uiso 0.516(5) 1 calc PR A 4
H96C H 0.1437 0.6454 0.2729 0.049 Uiso 0.516(5) 1 calc PR A 4
C75 C 0.06806(12) 0.7155(7) 0.27977(16) 0.0345(10) Uani 0.516(5) 1 d P A 4
H75A H 0.0719 0.7763 0.3159 0.052 Uiso 0.516(5) 1 calc PR A 4
H75B H 0.0764 0.6014 0.2875 0.052 Uiso 0.516(5) 1 calc PR A 4
H75C H 0.0394 0.7190 0.2609 0.052 Uiso 0.516(5) 1 calc PR A 4

loop_
_atom_site_aniso_label
_atom_site_aniso_U_11
_atom_site_aniso_U_22
_atom_site_aniso_U_33
_atom_site_aniso_U_23
_atom_site_aniso_U_13
_atom_site_aniso_U_12
V1 0.02570(15) 0.01833(14) 0.02109(14) -0.00420(10) -0.00461(10) 0.00550(11)
C2 0.0228(9) 0.0290(9) 0.0469(11) 0.0073(8) 0.0007(7) 0.0041(7)
O2 0.0309(6) 0.0300(6) 0.0263(6) -0.0117(5) -0.0100(5) 0.0096(5)
O4 0.0208(6) 0.0193(5) 0.0350(6) -0.0006(5) 0.0024(5) 0.0015(4)
O3 0.0265(6) 0.0207(5) 0.0207(5) -0.0008(4) -0.0011(4) -0.0005(5)
C10 0.158(3) 0.0269(11) 0.0346(11) 0.0005(9) 0.0399(15) 0.0141(14)
C3 0.0230(9) 0.0182(8) 0.0904(17) 0.0109(10) -0.0016(9) -0.0022(7)
C16 0.0592(13) 0.0528(13) 0.0267(9) 0.0127(9) 0.0105(9) -0.0022(11)
C14 0.0471(12) 0.0250(9) 0.0636(14) 0.0170(9) 0.0123(10) 0.0033(9)
C19 0.0410(11) 0.0362(10) 0.0399(10) -0.0063(8) 0.0109(8) 0.0080(9)
C15 0.0417(11) 0.0305(10) 0.0438(11) 0.0086(8) 0.0123(9) -0.0085(8)
C4 0.0324(10) 0.0248(9) 0.0461(11) 0.0059(8) 0.0034(8) 0.0060(7)
C20 0.0302(9) 0.0327(10) 0.0358(9) 0.0042(8) -0.0020(7) -0.0014(8)
C18 0.0314(9) 0.0237(9) 0.0417(10) 0.0086(7) 0.0005(8) 0.0002(7)
C7 0.0270(9) 0.0314(9) 0.0370(9) 0.0128(8) 0.0051(7) -0.0003(7)
C13 0.0374(10) 0.0249(9) 0.0302(9) 0.0085(7) 0.0064(7) -0.0004(7)
C1 0.0194(8) 0.0202(8) 0.0461(10) 0.0084(7) 0.0009(7) -0.0007(6)
C12 0.0311(9) 0.0274(9) 0.0254(8) -0.0066(7) 0.0061(7) -0.0043(7)
C17 0.0261(8) 0.0213(8) 0.0251(8) 0.0013(6) 0.0025(6) 0.0003(6)
C11 0.0247(8) 0.0193(7) 0.0212(7) 0.0004(6) 0.0022(6) -0.0019(6)
O1 0.0448(8) 0.0263(6) 0.0275(6) -0.0044(5) -0.0010(5) 0.0125(6)
C32 0.0161(17) 0.0196(18) 0.0159(16) -0.0006(13) 0.0005(13) -0.0035(15)
C60 0.017(3) 0.030(3) 0.022(3) 0.006(2) 0.0021(19) -0.001(2)
C61 0.021(2) 0.026(2) 0.0212(18) 0.0014(15) 0.0006(15) -0.0066(18)
C62 0.035(3) 0.032(2) 0.025(2) 0.0096(18) -0.001(2) -0.008(2)
C63 0.047(3) 0.028(2) 0.021(2) -0.0082(16) 0.0026(19) -0.0057(19)
C64 0.042(3) 0.022(2) 0.028(2) -0.0019(16) 0.0036(18) 0.0095(18)
C28 0.023(2) 0.018(2) 0.021(2) -0.0067(18) 0.0041(17) -0.0046(18)
C80 0.029(3) 0.035(3) 0.050(3) -0.005(2) 0.018(2) -0.002(2)
C72 0.027(4) 0.022(4) 0.036(3) 0.005(3) 0.004(3) -0.006(3)
C65 0.029(7) 0.037(7) 0.051(7) 0.022(5) -0.003(5) 0.002(5)
C33 0.0212(14) 0.0223(14) 0.0174(12) -0.0011(10) -0.0003(10) -0.0012(11)
C23 0.0185(15) 0.0295(16) 0.0224(14) -0.0006(11) -0.0025(11) 0.0008(13)
C25 0.019(2) 0.040(3) 0.028(2) -0.0007(17) 0.0022(15) -0.0045(16)
C26 0.0248(18) 0.0384(19) 0.0233(15) 0.0018(13) -0.0024(13) -0.0022(15)
C77 0.0213(18) 0.0258(17) 0.0237(15) -0.0045(13) 0.0004(13) 0.0010(16)
C30 0.0291(16) 0.0366(17) 0.0286(15) -0.0051(13) 0.0016(12) 0.0119(13)
C29 0.0320(16) 0.0455(19) 0.0249(15) -0.0084(13) 0.0047(12) 0.0044(14)
C81 0.0417(19) 0.0222(18) 0.035(2) -0.0090(14) 0.0079(15) -0.0012(16)
C82 0.028(3) 0.026(3) 0.0243(18) 0.003(2) 0.0011(18) -0.0036(18)
C55 0.030(4) 0.024(4) 0.024(3) -0.006(3) -0.004(2) 0.013(3)
C95 0.031(2) 0.034(2) 0.027(2) -0.0027(18) -0.0018(18) -0.0023(17)
C76 0.036(2) 0.030(2) 0.0280(19) 0.0002(16) 0.0147(16) 0.0011(18)
C37 0.035(2) 0.0234(18) 0.042(3) 0.0030(16) 0.0123(18) -0.0048(16)
C38 0.042(3) 0.031(2) 0.035(2) -0.0078(17) 0.0057(19) -0.0076(18)
C36 0.0283(19) 0.0287(19) 0.056(3) 0.0138(18) 0.0096(18) -0.0038(15)
C39 0.047(2) 0.0184(16) 0.034(2) -0.0016(14) 0.0063(18) -0.0023(16)
C96 0.031(2) 0.047(3) 0.021(2) 0.0051(17) 0.0056(15) -0.0043(17)
C75 0.0273(19) 0.048(3) 0.0312(19) 0.0125(18) 0.0132(15) 0.0094(18)

loop_
_atom_type_symbol
_atom_type_description
_atom_type_scat_dispersion_real
_atom_type_scat_dispersion_imag
_atom_type_scat_source
C C 0.0033 0.0016 'International Tables Vol C Tables 4.2.6.8 and 6.1.1.4'
H H 0.0000 0.0000 'International Tables Vol C Tables 4.2.6.8 and 6.1.1.4'
O O 0.0106 0.0060 'International Tables Vol C Tables 4.2.6.8 and 6.1.1.4'
V V 0.3005 0.5294 'International Tables Vol C Tables 4.2.6.8 and 6.1.1.4'

loop_
_geom_angle_atom_site_label_1
_geom_angle_atom_site_label_2
_geom_angle_atom_site_label_3
_geom_angle
_geom_angle_site_symmetry_1
_geom_angle_site_symmetry_3
_geom_angle_publ_flag
O1 V1 O2 109.78(6) . . ?
O1 V1 O3 110.40(6) . . ?
O2 V1 O3 108.46(6) . . ?
O1 V1 O4 108.59(6) . . ?
O2 V1 O4 110.72(6) . . ?
O3 V1 O4 108.89(5) . . ?
C1 C2 H2A 109.5 . . ?
C1 C2 H2B 109.5 . . ?
H2A C2 H2B 109.5 . . ?
C1 C2 H2C 109.5 . . ?
H2A C2 H2C 109.5 . . ?
H2B C2 H2C 109.5 . . ?
C32 O2 C33 40.60(17) . . ?
C32 O2 V1 161.38(17) . . ?
C33 O2 V1 146.29(14) . . ?
C1 O4 V1 146.67(10) . . ?
C11 O3 V1 149.49(10) . . ?
C7 C10 H10A 109.5 . . ?
C7 C10 H10B 109.5 . . ?
H10A C10 H10B 109.5 . . ?
C7 C10 H10C 109.5 . . ?
H10A C10 H10C 109.5 . . ?
H10B C10 H10C 109.5 . . ?
C38 C3 C36 70.6(3) . . ?
C38 C3 C4 116.4(3) . . ?
C36 C3 C4 118.3(2) . . ?
C38 C3 C1 112.6(2) . . ?
C36 C3 C1 116.9(2) . . ?
C4 C3 C1 114.66(15) . . ?
C38 C3 C37 105.9(3) . . ?
C36 C3 C37 35.8(2) . . ?
C4 C3 C37 97.0(2) . . ?
C1 C3 C37 108.3(2) . . ?
C38 C3 C39 30.6(2) . . ?
C36 C3 C39 100.4(3) . . ?
C4 C3 C39 96.2(2) . . ?
C1 C3 C39 105.67(19) . . ?
C37 C3 C39 133.9(2) . . ?
C13 C16 H16A 109.5 . . ?
C13 C16 H16B 109.5 . . ?
H16A C16 H16B 109.5 . . ?
C13 C16 H16C 109.5 . . ?
H16A C16 H16C 109.5 . . ?
H16B C16 H16C 109.5 . . ?
C13 C14 H14A 109.5 . . ?
C13 C14 H14B 109.5 . . ?
H14A C14 H14B 109.5 . . ?
C13 C14 H14C 109.5 . . ?
H14A C14 H14C 109.5 . . ?
H14B C14 H14C 109.5 . . ?
C17 C19 H19A 109.5 . . ?
C17 C19 H19B 109.5 . . ?
H19A C19 H19B 109.5 . . ?
C17 C19 H19C 109.5 . . ?
H19A C19 H19C 109.5 . . ?
H19B C19 H19C 109.5 . . ?
C13 C15 H15A 109.5 . . ?
C13 C15 H15B 109.5 . . ?
H15A C15 H15B 109.5 . . ?
C13 C15 H15C 109.5 . . ?
H15A C15 H15C 109.5 . . ?
H15B C15 H15C 109.5 . . ?
C3 C4 H4A 109.5 . . ?
C3 C4 H4B 109.5 . . ?
H4A C4 H4B 109.5 . . ?
C3 C4 H4C 109.5 . . ?
H4A C4 H4C 109.5 . . ?
H4B C4 H4C 109.5 . . ?
C17 C20 H20A 109.5 . . ?
C17 C20 H20B 109.5 . . ?
H20A C20 H20B 109.5 . . ?
C17 C20 H20C 109.5 . . ?
H20A C20 H20C 109.5 . . ?
H20B C20 H20C 109.5 . . ?
C17 C18 H18A 109.5 . . ?
C17 C18 H18B 109.5 . . ?
H18A C18 H18B 109.5 . . ?
C17 C18 H18C 109.5 . . ?
H18A C18 H18C 109.5 . . ?
H18B C18 H18C 109.5 . . ?
C75 C7 C10 121.3(3) . . ?
C75 C7 C96 111.8(2) . . ?
C10 C7 C96 98.2(3) . . ?
C75 C7 C95 85.1(3) . . ?
C10 C7 C95 112.3(2) . . ?
C96 C7 C95 26.77(17) . . ?
C75 C7 C1 106.9(2) . . ?
C10 C7 C1 110.22(15) . . ?
C96 C7 C1 107.6(2) . . ?
C95 C7 C1 119.5(2) . . ?
C75 C7 C76 29.64(19) . . ?
C10 C7 C76 92.4(2) . . ?
C96 C7 C76 127.9(2) . . ?
C95 C7 C76 103.1(3) . . ?
C1 C7 C76 116.00(19) . . ?
C15 C13 C14 107.15(16) . . ?
C15 C13 C16 108.08(16) . . ?
C14 C13 C16 106.30(16) . . ?
C15 C13 C11 113.44(14) . . ?
C14 C13 C11 109.12(15) . . ?
C16 C13 C11 112.38(15) . . ?
O4 C1 C2 107.17(14) . . ?
O4 C1 C7 107.07(13) . . ?
C2 C1 C7 109.17(15) . . ?
O4 C1 C3 104.02(15) . . ?
C2 C1 C3 109.74(14) . . ?
C7 C1 C3 118.95(16) . . ?
C11 C12 H12A 109.5 . . ?
C11 C12 H12B 109.5 . . ?
H12A C12 H12B 109.5 . . ?
C11 C12 H12C 109.5 . . ?
H12A C12 H12C 109.5 . . ?
H12B C12 H12C 109.5 . . ?
C19 C17 C20 108.02(15) . . ?
C19 C17 C18 105.75(15) . . ?
C20 C17 C18 106.78(14) . . ?
C19 C17 C11 114.05(14) . . ?
C20 C17 C11 112.44(14) . . ?
C18 C17 C11 109.35(13) . . ?
O3 C11 C12 107.52(13) . . ?
O3 C11 C17 104.80(12) . . ?
C12 C11 C17 109.38(13) . . ?
O3 C11 C13 106.60(12) . . ?
C12 C11 C13 109.04(13) . . ?
C17 C11 C13 118.88(14) . . ?
O2 C32 C60 114.0(3) . . ?
O2 C32 C61 100.4(3) . . ?
C60 C32 C61 109.9(3) . . ?
O2 C32 C28 104.0(3) . . ?
C60 C32 C28 109.6(4) . . ?
C61 C32 C28 118.7(3) . . ?
C65 C61 C72 104.6(8) . . ?
C65 C61 C62 107.2(8) . . ?
C72 C61 C62 107.6(5) . . ?
C65 C61 C32 109.9(9) . . ?
C72 C61 C32 114.2(4) . . ?
C62 C61 C32 112.8(3) . . ?
C80 C28 C64 106.4(4) . . ?
C80 C28 C63 109.3(4) . . ?
C64 C28 C63 105.4(4) . . ?
C80 C28 C32 113.5(4) . . ?
C64 C28 C32 109.5(3) . . ?
C63 C28 C32 112.2(3) . . ?
O2 C33 C82 111.4(3) . . ?
O2 C33 C23 103.7(2) . . ?
C82 C33 C23 109.7(3) . . ?
O2 C33 C77 103.7(2) . . ?
C82 C33 C77 109.2(3) . . ?
C23 C33 C77 118.8(2) . . ?
C26 C23 C25 108.3(3) . . ?
C26 C23 C55 106.2(5) . . ?
C25 C23 C55 105.6(6) . . ?
C26 C23 C33 113.0(3) . . ?
C25 C23 C33 112.9(3) . . ?
C55 C23 C33 110.3(5) . . ?
C23 C25 H25A 109.5 . . ?
C23 C25 H25B 109.5 . . ?
H25A C25 H25B 109.5 . . ?
C23 C25 H25C 109.5 . . ?
H25A C25 H25C 109.5 . . ?
H25B C25 H25C 109.5 . . ?
C23 C26 H26A 109.5 . . ?
C23 C26 H26B 109.5 . . ?
H26A C26 H26B 109.5 . . ?
C23 C26 H26C 109.5 . . ?
H26A C26 H26C 109.5 . . ?
H26B C26 H26C 109.5 . . ?
C81 C77 C30 106.3(3) . . ?
C81 C77 C29 108.0(3) . . ?
C30 C77 C29 106.3(3) . . ?
C81 C77 C33 115.1(3) . . ?
C30 C77 C33 108.9(2) . . ?
C29 C77 C33 111.8(3) . . ?
C77 C30 H30A 109.5 . . ?
C77 C30 H30B 109.5 . . ?
H30A C30 H30B 109.5 . . ?
C77 C30 H30C 109.5 . . ?
H30A C30 H30C 109.5 . . ?
H30B C30 H30C 109.5 . . ?
C77 C29 H29A 109.5 . . ?
C77 C29 H29B 109.5 . . ?
H29A C29 H29B 109.5 . . ?
C77 C29 H29C 109.5 . . ?
H29A C29 H29C 109.5 . . ?
H29B C29 H29C 109.5 . . ?
C77 C81 H81A 109.5 . . ?
C77 C81 H81B 109.5 . . ?
H81A C81 H81B 109.5 . . ?
C77 C81 H81C 109.5 . . ?
H81A C81 H81C 109.5 . . ?
H81B C81 H81C 109.5 . . ?
C33 C82 H82A 109.5 . . ?
C33 C82 H82B 109.5 . . ?
H82A C82 H82B 109.5 . . ?
C33 C82 H82C 109.5 . . ?
H82A C82 H82C 109.5 . . ?
H82B C82 H82C 109.5 . . ?
C23 C55 H55A 109.5 . . ?
C23 C55 H55B 109.5 . . ?
H55A C55 H55B 109.5 . . ?
C23 C55 H55C 109.5 . . ?
H55A C55 H55C 109.5 . . ?
H55B C55 H55C 109.5 . . ?
C7 C95 H95A 109.5 . . ?
C7 C95 H95B 109.5 . . ?
C7 C95 H95C 109.5 . . ?
C7 C76 H76A 109.5 . . ?
C7 C76 H76B 109.5 . . ?
C7 C76 H76C 109.5 . . ?
C3 C37 H37A 109.5 . . ?
C3 C37 H37B 109.5 . . ?
C3 C37 H37C 109.5 . . ?
C3 C38 H38A 109.5 . . ?
C3 C38 H38B 109.5 . . ?
C3 C38 H38C 109.5 . . ?
C3 C36 H36A 109.5 . . ?
C3 C36 H36B 109.5 . . ?
C3 C36 H36C 109.5 . . ?
C3 C39 H39A 109.5 . . ?
C3 C39 H39B 109.5 . . ?
C3 C39 H39C 109.5 . . ?
C7 C96 H96A 109.5 . . ?
C7 C96 H96B 109.5 . . ?
C7 C96 H96C 109.5 . . ?
C7 C75 H75A 109.5 . . ?
C7 C75 H75B 109.5 . . ?
C7 C75 H75C 109.5 . . ?

loop_
_geom_bond_atom_site_label_1
_geom_bond_atom_site_label_2
_geom_bond_distance
_geom_bond_site_symmetry_2
_geom_bond_publ_flag
V1 O1 1.6055(12) . ?
V1 O2 1.7483(11) . ?
V1 O3 1.7572(12) . ?
V1 O4 1.7585(12) . ?
C2 C1 1.541(2) . ?
C2 H2A 0.9800 . ?
C2 H2B 0.9800 . ?
C2 H2C 0.9800 . ?
O2 C32 1.439(3) . ?
O2 C33 1.534(3) . ?
O4 C1 1.452(2) . ?
O3 C11 1.4422(18) . ?
C10 C7 1.511(3) . ?
C10 H10A 0.9800 . ?
C10 H10B 0.9800 . ?
C10 H10C 0.9800 . ?
C3 C38 1.349(4) . ?
C3 C36 1.456(4) . ?
C3 C4 1.514(2) . ?
C3 C1 1.589(2) . ?
C3 C37 1.727(5) . ?
C3 C39 1.759(5) . ?
C16 C13 1.547(3) . ?
C16 H16A 0.9800 . ?
C16 H16B 0.9800 . ?
C16 H16C 0.9800 . ?
C14 C13 1.538(3) . ?
C14 H14A 0.9800 . ?
C14 H14B 0.9800 . ?
C14 H14C 0.9800 . ?
C19 C17 1.532(2) . ?
C19 H19A 0.9800 . ?
C19 H19B 0.9800 . ?
C19 H19C 0.9800 . ?
C15 C13 1.535(3) . ?
C15 H15A 0.9800 . ?
C15 H15B 0.9800 . ?
C15 H15C 0.9800 . ?
C4 H4A 0.9800 . ?
C4 H4B 0.9800 . ?
C4 H4C 0.9800 . ?
C20 C17 1.545(2) . ?
C20 H20A 0.9800 . ?
C20 H20B 0.9800 . ?
C20 H20C 0.9800 . ?
C18 C17 1.546(2) . ?
C18 H18A 0.9800 . ?
C18 H18B 0.9800 . ?
C18 H18C 0.9800 . ?
C7 C75 1.474(4) . ?
C7 C96 1.545(4) . ?
C7 C95 1.568(4) . ?
C7 C1 1.585(3) . ?
C7 C76 1.656(4) . ?
C13 C11 1.591(2) . ?
C12 C11 1.536(2) . ?
C12 H12A 0.9800 . ?
C12 H12B 0.9800 . ?
C12 H12C 0.9800 . ?
C17 C11 1.590(2) . ?
C32 C60 1.531(7) . ?
C32 C61 1.582(5) . ?
C32 C28 1.598(6) . ?
C60 H60A 0.9800 . ?
C60 H60B 0.9800 . ?
C60 H60C 0.9800 . ?
C61 C65 1.509(18) . ?
C61 C72 1.554(11) . ?
C61 C62 1.556(6) . ?
C62 H62A 0.9800 . ?
C62 H62B 0.9800 . ?
C62 H62C 0.9800 . ?
C63 C28 1.546(6) . ?
C63 H63A 0.9800 . ?
C63 H63B 0.9800 . ?
C63 H63C 0.9800 . ?
C64 C28 1.541(6) . ?
C64 H64A 0.9800 . ?
C64 H64B 0.9800 . ?
C64 H64C 0.9800 . ?
C28 C80 1.517(7) . ?
C80 H80A 0.9800 . ?
C80 H80B 0.9800 . ?
C80 H80C 0.9800 . ?
C72 H72A 0.9800 . ?
C72 H72B 0.9800 . ?
C72 H72C 0.9800 . ?
C65 H65A 0.9800 . ?
C65 H65B 0.9800 . ?
C65 H65C 0.9800 . ?
C33 C82 1.535(8) . ?
C33 C23 1.576(4) . ?
C33 C77 1.590(4) . ?
C23 C26 1.542(4) . ?
C23 C25 1.545(6) . ?
C23 C55 1.560(10) . ?
C25 H25A 0.9800 . ?
C25 H25B 0.9800 . ?
C25 H25C 0.9800 . ?
C26 H26A 0.9800 . ?
C26 H26B 0.9800 . ?
C26 H26C 0.9800 . ?
C77 C81 1.519(5) . ?
C77 C30 1.545(4) . ?
C77 C29 1.553(5) . ?
C30 H30A 0.9800 . ?
C30 H30B 0.9800 . ?
C30 H30C 0.9800 . ?
C29 H29A 0.9800 . ?
C29 H29B 0.9800 . ?
C29 H29C 0.9800 . ?
C81 H81A 0.9800 . ?
C81 H81B 0.9800 . ?
C81 H81C 0.9800 . ?
C82 H82A 0.9800 . ?
C82 H82B 0.9800 . ?
C82 H82C 0.9800 . ?
C55 H55A 0.9800 . ?
C55 H55B 0.9800 . ?
C55 H55C 0.9800 . ?
C95 H95A 0.9800 . ?
C95 H95B 0.9800 . ?
C95 H95C 0.9800 . ?
C76 H76A 0.9800 . ?
C76 H76B 0.9800 . ?
C76 H76C 0.9800 . ?
C37 H37A 0.9800 . ?
C37 H37B 0.9800 . ?
C37 H37C 0.9800 . ?
C38 H38A 0.9800 . ?
C38 H38B 0.9800 . ?
C38 H38C 0.9800 . ?
C36 H36A 0.9800 . ?
C36 H36B 0.9800 . ?
C36 H36C 0.9800 . ?
C39 H39A 0.9800 . ?
C39 H39B 0.9800 . ?
C39 H39C 0.9800 . ?
C96 H96A 0.9800 . ?
C96 H96B 0.9800 . ?
C96 H96C 0.9800 . ?
C75 H75A 0.9800 . ?
C75 H75B 0.9800 . ?
C75 H75C 0.9800 . ?
